data_9014323
loop_
_publ_author_name
'Cannillo, E.'
'Mazzi, F.'
'Rossi, G.'

_publ_section_title
;
 The crystal structure of neptunite
;
_journal_name_full 'Acta Crystallographica'
_journal_page_first 200
_journal_page_last 208
_journal_paper_doi 10.1107/S0365110X66002627
_journal_volume 21
_journal_year 1966
_chemical_compound_source 'San Benito, California, USA'
_chemical_formula_sum 'Fe2 K Li Na2 O24 Si8 Ti2'
_chemical_name_mineral Neptunite
_space_group_IT_number 15
_symmetry_space_group_name_Hall '-C 2yc'
_symmetry_space_group_name_H-M 'C 1 2/c 1'
_cell_angle_alpha 90
_cell_angle_beta 115.43
_cell_angle_gamma 90
_cell_length_a 16.46
_cell_length_b 12.50
_cell_length_c 10.01
_cell_formula_units_Z 4
_cell_volume 1860.008
_database_code_amcsd 0018847
_exptl_crystal_density_diffrn 3.243
_cod_original_formula_sum '(Fe2 Ti2) Na2 K Li Si8 O24'
_cod_database_code 9014323

loop_
_space_group_symop_operation_xyz
x,y,z
1/2+x,1/2+y,z
x,-y,1/2+z
1/2+x,1/2-y,1/2+z
-x,y,1/2-z
1/2-x,1/2+y,1/2-z
-x,-y,-z
1/2-x,1/2-y,-z

loop_
_atom_site_label
_atom_site_fract_x
_atom_site_fract_y
_atom_site_fract_z
_atom_site_occupancy
_atom_site_U_iso_or_equiv
Fe2+1 0.34020 0.32110 0.09830 0.50000 0.01925
Ti1 0.34020 0.32110 0.09830 0.50000 0.01925
Fe2+2 0.08830 0.05610 0.11280 0.50000 0.01925
Ti2 0.08830 0.05610 0.11280 0.50000 0.01925
Na 0.26400 0.19830 0.30940 1.00000 0.02609
K 0.00000 0.42040 0.25000 1.00000 0.02178
Li 0.50000 0.43530 0.25000 1.00000 0.05661
Si1 0.14520 0.40600 0.05660 1.00000 0.01013
Si2 0.52330 0.22800 0.08550 1.00000 0.01013
Si3 0.76980 0.47410 0.10830 1.00000 0.01013
Si4 0.89420 0.14910 0.08160 1.00000 0.01013
O1 0.95380 0.04460 0.06880 1.00000 0.01824
O2 0.45490 0.32530 0.06660 1.00000 0.01824
O3 0.10990 0.16730 0.26640 1.00000 0.01824
O4 0.37230 0.43870 0.23480 1.00000 0.01824
O5 0.20500 0.07960 0.08880 1.00000 0.01824
O6 0.71220 0.36770 0.04270 1.00000 0.01824
O7 0.20880 0.30770 0.07070 1.00000 0.01824
O8 0.83390 0.49190 0.02390 1.00000 0.01824
O9 0.15920 0.45050 0.21480 1.00000 0.01824
O10 0.39750 0.21040 0.25410 1.00000 0.01824
O11 0.46130 0.11730 0.02390 1.00000 0.01824
O12 0.92910 0.25620 0.03160 1.00000 0.01824

loop_
_cod_related_entry_id
_cod_related_entry_database
_cod_related_entry_code
1 AMCSD 0018847
